data_4518772
loop_
_publ_author_name
'Zeng, Ziyu'
'Kociok-K\"ohn, Gabriele'
'Woodman, Timothy J.'
'Rowan, Michael G.'
'Blagbrough, Ian S.'

_publ_section_title
;
 The <sup>1</sup>H NMR Spectroscopic Effect of Steric Compression Is Found
 in [3.3.1]Oxa- and Azabicycles and Their Analogues.
;
_journal_issue 19
_journal_name_full 'ACS omega'
_journal_page_first 12769
_journal_page_last 12786
_journal_paper_doi 10.1021/acsomega.1c01093
_journal_volume 6
_journal_year 2021
_chemical_formula_moiety 'C19 H25 N5 O6'
_chemical_formula_sum 'C19 H25 N5 O6'
_chemical_formula_weight 419.44
_space_group_crystal_system triclinic
_space_group_IT_number 2
_space_group_name_Hall '-P 1'
_space_group_name_H-M_alt 'P -1'
_atom_sites_solution_hydrogens mixed
_audit_creation_method SHELXL-2016/6
_cell_angle_alpha 100.206(3)
_cell_angle_beta 99.075(3)
_cell_angle_gamma 102.165(2)
_cell_formula_units_Z 4
_cell_length_a 8.2535(2)
_cell_length_b 14.1548(4)
_cell_length_c 18.1606(7)
_cell_measurement_reflns_used 5495
_cell_measurement_temperature 150(2)
_cell_measurement_theta_max 71.9730
_cell_measurement_theta_min 3.2670
_cell_volume 1998.79(11)
_computing_cell_refinement 'CrysAlisPro 1.171.38.46 (Rigaku OD, 2015)'
_computing_data_collection 'CrysAlisPro 1.171.38.46 (Rigaku OD, 2015)'
_computing_data_reduction 'CrysAlisPro 1.171.38.46 (Rigaku OD, 2015)'
_computing_molecular_graphics 'ORTEP3 for Windows - Farrugia, L. J. J. Appl. Crystallogr. 1997, 30, 565'
_computing_publication_material
;
 'WinGX publication routines, Farrugia, 
 L. J., J. Appl. Crystallogr., 1999, 32, 837-838
;
_computing_structure_refinement
;
 SHELXL-2016/6 (Sheldrick, 2016)
 Sheldrick GM (2008) Acta Crystallogr A64:112--122 and 
 C. B. H\"ubschle, G. M. Sheldrick and B. Dittrich
 ShelXle: a Qt graphical user interface for SHELXL
 J. Appl. Cryst., 44, (2011) 1281-1284.
;
_computing_structure_solution
; 
 SHELXT
 Sheldrick, G. M. (2008). Acta Cryst. A64, 112-122.
;
_diffrn_ambient_environment N~2~
_diffrn_ambient_temperature 150.01(10)
_diffrn_detector 'CCD plate'
_diffrn_detector_area_resol_mean 8.1150
_diffrn_detector_type EosS2
_diffrn_measured_fraction_theta_full 1.000
_diffrn_measured_fraction_theta_max 0.988
_diffrn_measurement_device 'four-circle diffractometer'
_diffrn_measurement_device_type 'SuperNova, Dual, Cu at zero, EosS2'
_diffrn_measurement_method '\w scans'
_diffrn_radiation_monochromator mirror
_diffrn_radiation_probe x-ray
_diffrn_radiation_type 'Cu K\a'
_diffrn_radiation_wavelength 1.54184
_diffrn_reflns_av_R_equivalents 0.0391
_diffrn_reflns_av_unetI/netI 0.0436
_diffrn_reflns_Laue_measured_fraction_full 1.000
_diffrn_reflns_Laue_measured_fraction_max 0.988
_diffrn_reflns_limit_h_max 9
_diffrn_reflns_limit_h_min -10
_diffrn_reflns_limit_k_max 17
_diffrn_reflns_limit_k_min -17
_diffrn_reflns_limit_l_max 22
_diffrn_reflns_limit_l_min -22
_diffrn_reflns_number 22201
_diffrn_reflns_point_group_measured_fraction_full 1.000
_diffrn_reflns_point_group_measured_fraction_max 0.988
_diffrn_reflns_theta_full 67.684
_diffrn_reflns_theta_max 72.332
_diffrn_reflns_theta_min 3.273
_diffrn_source 'micro-focus sealed X-ray tube'
_diffrn_source_type 'SuperNova (Cu) X-ray Source'
_exptl_absorpt_coefficient_mu 0.883
_exptl_absorpt_correction_T_max 1.00000
_exptl_absorpt_correction_T_min 0.73157
_exptl_absorpt_correction_type multi-scan
_exptl_absorpt_process_details
;
CrysAlisPro 1.171.38.46 (Rigaku Oxford Diffraction, 2015)
Empirical absorption correction using spherical harmonics,
 implemented in SCALE3 ABSPACK scaling algorithm.
;
_exptl_crystal_colour yellow
_exptl_crystal_density_diffrn 1.394
_exptl_crystal_description plate
_exptl_crystal_F_000 888
_exptl_crystal_size_max 0.200
_exptl_crystal_size_mid 0.150
_exptl_crystal_size_min 0.020
_refine_diff_density_max 0.399
_refine_diff_density_min -0.224
_refine_diff_density_rms 0.048
_refine_ls_extinction_method none
_refine_ls_goodness_of_fit_ref 1.046
_refine_ls_hydrogen_treatment mixed
_refine_ls_matrix_type full
_refine_ls_number_parameters 553
_refine_ls_number_reflns 7805
_refine_ls_number_restraints 0
_refine_ls_restrained_S_all 1.046
_refine_ls_R_factor_all 0.0703
_refine_ls_R_factor_gt 0.0495
_refine_ls_shift/su_max 0.000
_refine_ls_shift/su_mean 0.000
_refine_ls_structure_factor_coef Fsqd
_refine_ls_weighting_details 'w=1/[\s^2^(Fo^2^)+(0.0674P)^2^+0.3895P] where P=(Fo^2^+2Fc^2^)/3'
_refine_ls_weighting_scheme calc
_refine_ls_wR_factor_gt 0.1240
_refine_ls_wR_factor_ref 0.1369
_reflns_Friedel_coverage 0.000
_reflns_number_gt 5895
_reflns_number_total 7805
_reflns_threshold_expression 'I > 2\s(I)'
_cod_data_source_file ao1c01093_si_004.cif
_cod_data_source_block s17phar15
_cod_database_code 4518772
_shelx_shelxl_version_number 2016/6
_shelx_space_group_comment
;
The symmetry employed for this shelxl refinement is uniquely defined
by the following loop, which should always be used as a source of
symmetry information in preference to the above space-group names.
They are only intended as comments.
;
_shelx_estimated_absorpt_t_min 0.843
_shelx_estimated_absorpt_t_max 0.983
_oxdiff_exptl_absorpt_empirical_full_min 0.778
_oxdiff_exptl_absorpt_empirical_full_max 1.484
_oxdiff_exptl_absorpt_empirical_details
;
Empirical correction (ABSPACK) includes:
- Absorption correction using spherical harmonics
- Frame scaling
;

loop_
_space_group_symop_operation_xyz
'x, y, z'
'-x, -y, -z'

loop_
_atom_site_label
_atom_site_type_symbol
_atom_site_fract_x
_atom_site_fract_y
_atom_site_fract_z
_atom_site_U_iso_or_equiv
_atom_site_adp_type
_atom_site_occupancy
_atom_site_site_symmetry_order
_atom_site_calc_flag
_atom_site_refinement_flags_posn
_atom_site_refinement_flags_adp
_atom_site_refinement_flags_occupancy
_atom_site_disorder_assembly
_atom_site_disorder_group
N1 N 0.1706(2) 0.41585(14) 0.11137(11) 0.0345(4) Uani 1 1 d . . . . .
N2 N -0.0674(2) 0.41297(12) 0.29571(10) 0.0289(4) Uani 1 1 d . . . . .
N3 N 0.0001(2) 0.38355(13) 0.35973(10) 0.0295(4) Uani 1 1 d . . . . .
H3 H 0.091(3) 0.3630(19) 0.3639(15) 0.040(7) Uiso 1 1 d . . . . .
N4 N 0.1485(2) 0.33947(13) 0.50300(11) 0.0355(4) Uani 1 1 d . . . . .
N5 N -0.3349(3) 0.40226(15) 0.60572(12) 0.0432(5) Uani 1 1 d . . . . .
O1 O -0.3278(2) 0.49590(15) 0.16405(13) 0.0602(5) Uani 1 1 d . . . . .
O2 O -0.0812(2) 0.59154(12) 0.23226(11) 0.0469(4) Uani 1 1 d . . . . .
O3 O 0.2249(2) 0.32918(13) 0.44940(10) 0.0419(4) Uani 1 1 d . . . . .
O4 O 0.2056(2) 0.32972(14) 0.56663(10) 0.0496(4) Uani 1 1 d . . . . .
O5 O -0.3013(3) 0.35736(16) 0.65532(12) 0.0595(5) Uani 1 1 d . . . . .
O6 O -0.4355(2) 0.45570(16) 0.60717(11) 0.0565(5) Uani 1 1 d . . . . .
C1 C 0.3483(3) 0.3691(2) 0.02073(16) 0.0494(6) Uani 1 1 d . . . . .
H1A H 0.257980 0.311138 -0.007035 0.074 Uiso 1 1 calc R U . . .
H1B H 0.421683 0.350314 0.060600 0.074 Uiso 1 1 calc R U . . .
H1C H 0.415129 0.394254 -0.014868 0.074 Uiso 1 1 calc R U . . .
C2 C 0.2719(3) 0.44807(19) 0.05662(16) 0.0452(6) Uani 1 1 d . . . . .
H2A H 0.363498 0.507166 0.083262 0.054 Uiso 1 1 calc R U . . .
H2B H 0.199106 0.467396 0.016028 0.054 Uiso 1 1 calc R U . . .
C3 C 0.2751(3) 0.42661(16) 0.18670(13) 0.0345(5) Uani 1 1 d . . . . .
H3A H 0.318364 0.497740 0.211374 0.041 Uiso 1 1 calc R U . . .
H3B H 0.373426 0.398154 0.181078 0.041 Uiso 1 1 calc R U . . .
C4 C 0.1711(2) 0.37344(14) 0.23698(12) 0.0281(4) Uani 1 1 d . . . . .
H4 H 0.241098 0.390341 0.289911 0.034 Uiso 1 1 calc R U . . .
C5 C 0.1271(3) 0.25921(15) 0.20853(13) 0.0327(4) Uani 1 1 d . . . . .
H5A H 0.194445 0.243636 0.169500 0.039 Uiso 1 1 calc R U . . .
H5B H 0.164747 0.230281 0.252071 0.039 Uiso 1 1 calc R U . . .
C6 C -0.0572(3) 0.20748(15) 0.17465(13) 0.0351(5) Uani 1 1 d . . . . .
H6A H -0.123872 0.218113 0.214791 0.042 Uiso 1 1 calc R U . . .
H6B H -0.066755 0.135428 0.160051 0.042 Uiso 1 1 calc R U . . .
C7 C -0.1364(3) 0.24093(16) 0.10493(13) 0.0372(5) Uani 1 1 d . . . . .
H7A H -0.229596 0.185501 0.073611 0.045 Uiso 1 1 calc R U . . .
H7B H -0.049996 0.254950 0.073606 0.045 Uiso 1 1 calc R U . . .
C8 C -0.2064(3) 0.33260(17) 0.12293(13) 0.0368(5) Uani 1 1 d . . . . .
H8A H -0.296560 0.316894 0.152114 0.044 Uiso 1 1 calc R U . . .
H8B H -0.260376 0.344745 0.073966 0.044 Uiso 1 1 calc R U . . .
C9 C -0.0794(3) 0.43006(16) 0.16827(13) 0.0313(4) Uani 1 1 d . . . . .
C10 C -0.1803(3) 0.50693(17) 0.18798(13) 0.0361(5) Uani 1 1 d . . . . .
C11 C -0.1644(4) 0.6702(2) 0.25072(18) 0.0590(8) Uani 1 1 d . . . . .
H11A H -0.214178 0.686839 0.203523 0.089 Uiso 1 1 calc R U . . .
H11B H -0.081692 0.728647 0.283123 0.089 Uiso 1 1 calc R U . . .
H11C H -0.253913 0.648357 0.278031 0.089 Uiso 1 1 calc R U . . .
C12 C 0.0446(3) 0.47228(18) 0.12035(14) 0.0401(5) Uani 1 1 d . . . . .
H12A H -0.019620 0.471668 0.069313 0.048 Uiso 1 1 calc R U . . .
H12B H 0.102128 0.541916 0.145439 0.048 Uiso 1 1 calc R U . . .
C13 C 0.0125(2) 0.40908(14) 0.24061(12) 0.0271(4) Uani 1 1 d . . . . .
C14 C -0.0804(3) 0.38570(14) 0.41900(12) 0.0287(4) Uani 1 1 d . . . . .
C15 C -0.0136(3) 0.36421(14) 0.48930(13) 0.0311(4) Uani 1 1 d . . . . .
C16 C -0.0978(3) 0.36831(15) 0.55003(13) 0.0341(5) Uani 1 1 d . . . . .
H16 H -0.051358 0.353209 0.596542 0.041 Uiso 1 1 calc R U . . .
C17 C -0.2491(3) 0.39462(15) 0.54125(13) 0.0356(5) Uani 1 1 d . . . . .
C18 C -0.3199(3) 0.41639(16) 0.47333(13) 0.0365(5) Uani 1 1 d . . . . .
H18 H -0.424954 0.434415 0.468641 0.044 Uiso 1 1 calc R U . . .
C19 C -0.2381(3) 0.41181(15) 0.41343(13) 0.0340(5) Uani 1 1 d . . . . .
H19 H -0.287679 0.426372 0.367226 0.041 Uiso 1 1 calc R U . . .
N6 N 0.6412(2) -0.00386(12) 0.89792(10) 0.0262(3) Uani 1 1 d . . . . .
N7 N 0.6809(2) 0.09693(12) 0.69906(10) 0.0298(4) Uani 1 1 d . . . . .
N8 N 0.5394(2) 0.10932(14) 0.65370(11) 0.0327(4) Uani 1 1 d . . . . .
H8 H 0.448(4) 0.114(2) 0.6702(16) 0.050(8) Uiso 1 1 d . . . . .
N9 N 0.2399(2) 0.12626(14) 0.55414(11) 0.0358(4) Uani 1 1 d . . . . .
N10 N 0.5708(2) 0.17380(13) 0.36062(10) 0.0325(4) Uani 1 1 d . . . . .
O7 O 1.0895(2) 0.09845(13) 0.77527(11) 0.0463(4) Uani 1 1 d . . . . .
O8 O 0.89395(18) -0.04114(11) 0.72084(9) 0.0329(3) Uani 1 1 d . . . . .
O9 O 0.2297(2) 0.12796(15) 0.62113(10) 0.0474(4) Uani 1 1 d . . . . .
O10 O 0.1149(2) 0.11823(15) 0.50395(10) 0.0475(4) Uani 1 1 d . . . . .
O11 O 0.4534(2) 0.19866(13) 0.32588(9) 0.0425(4) Uani 1 1 d . . . . .
O12 O 0.7008(2) 0.16848(14) 0.33648(10) 0.0444(4) Uani 1 1 d . . . . .
C21 C 0.7616(3) -0.07792(19) 1.00129(14) 0.0416(5) Uani 1 1 d . . . . .
H21A H 0.847647 -0.101330 0.976708 0.062 Uiso 1 1 calc R U . . .
H21B H 0.726782 -0.120184 1.036145 0.062 Uiso 1 1 calc R U . . .
H21C H 0.808706 -0.009508 1.030118 0.062 Uiso 1 1 calc R U . . .
C22 C 0.6099(3) -0.08212(15) 0.94097(12) 0.0322(4) Uani 1 1 d . . . . .
H22A H 0.578507 -0.147414 0.904976 0.039 Uiso 1 1 calc R U . . .
H22B H 0.512968 -0.075933 0.965800 0.039 Uiso 1 1 calc R U . . .
C23 C 0.4845(2) -0.00723(15) 0.84587(12) 0.0297(4) Uani 1 1 d . . . . .
H23A H 0.397027 0.002082 0.876132 0.036 Uiso 1 1 calc R U . . .
H23B H 0.444160 -0.073619 0.811372 0.036 Uiso 1 1 calc R U . . .
C24 C 0.5040(2) 0.07155(15) 0.79725(12) 0.0305(4) Uani 1 1 d . . . . .
H24 H 0.406462 0.048123 0.752678 0.037 Uiso 1 1 calc R U . . .
C25 C 0.4947(3) 0.17509(17) 0.83713(14) 0.0388(5) Uani 1 1 d . . . . .
H25A H 0.489960 0.216357 0.798535 0.047 Uiso 1 1 calc R U . . .
H25B H 0.387309 0.168388 0.855777 0.047 Uiso 1 1 calc R U . . .
C26 C 0.6383(3) 0.22983(17) 0.90351(14) 0.0412(5) Uani 1 1 d . . . . .
H26A H 0.639172 0.190752 0.943643 0.049 Uiso 1 1 calc R U . . .
H26B H 0.615748 0.293876 0.925277 0.049 Uiso 1 1 calc R U . . .
C27 C 0.8133(3) 0.25002(15) 0.88372(14) 0.0383(5) Uani 1 1 d . . . . .
H27A H 0.803272 0.269283 0.833690 0.046 Uiso 1 1 calc R U . . .
H27B H 0.887533 0.307474 0.922294 0.046 Uiso 1 1 calc R U . . .
C28 C 0.9001(3) 0.16492(15) 0.87965(13) 0.0327(4) Uani 1 1 d . . . . .
H28A H 0.907625 0.145134 0.929464 0.039 Uiso 1 1 calc R U . . .
H28B H 1.017436 0.190551 0.873636 0.039 Uiso 1 1 calc R U . . .
C29 C 0.8189(2) 0.06999(14) 0.81582(11) 0.0255(4) Uani 1 1 d . . . . .
C30 C 0.9501(2) 0.04706(15) 0.76860(12) 0.0290(4) Uani 1 1 d . . . . .
C31 C 1.0152(3) -0.07147(18) 0.67842(13) 0.0373(5) Uani 1 1 d . . . . .
H31A H 0.969584 -0.140236 0.650137 0.056 Uiso 1 1 calc R U . . .
H31B H 1.120921 -0.066187 0.713884 0.056 Uiso 1 1 calc R U . . .
H31C H 1.037247 -0.028558 0.642446 0.056 Uiso 1 1 calc R U . . .
C32 C 0.7682(2) -0.01878(15) 0.85290(11) 0.0273(4) Uani 1 1 d . . . . .
H32A H 0.722595 -0.080047 0.812594 0.033 Uiso 1 1 calc R U . . .
H32B H 0.869373 -0.026782 0.886174 0.033 Uiso 1 1 calc R U . . .
C33 C 0.6621(2) 0.07939(14) 0.76449(11) 0.0268(4) Uani 1 1 d . . . . .
C34 C 0.5456(3) 0.12092(14) 0.58202(12) 0.0289(4) Uani 1 1 d . . . . .
C35 C 0.4027(2) 0.13278(15) 0.53216(12) 0.0294(4) Uani 1 1 d . . . . .
C36 C 0.4113(2) 0.14902(14) 0.46034(12) 0.0293(4) Uani 1 1 d . . . . .
H36 H 0.315499 0.158611 0.428728 0.035 Uiso 1 1 calc R U . . .
C37 C 0.5594(3) 0.15124(14) 0.43474(12) 0.0280(4) Uani 1 1 d . . . . .
C38 C 0.6997(3) 0.13426(14) 0.47944(12) 0.0296(4) Uani 1 1 d . . . . .
H38 H 0.799490 0.132667 0.459867 0.036 Uiso 1 1 calc R U . . .
C39 C 0.6931(3) 0.11993(15) 0.55154(12) 0.0309(4) Uani 1 1 d . . . . .
H39 H 0.789460 0.109078 0.581824 0.037 Uiso 1 1 calc R U . . .

loop_
_atom_site_aniso_label
_atom_site_aniso_U_11
_atom_site_aniso_U_22
_atom_site_aniso_U_33
_atom_site_aniso_U_23
_atom_site_aniso_U_13
_atom_site_aniso_U_12
N1 0.0354(10) 0.0350(9) 0.0409(11) 0.0163(8) 0.0145(8) 0.0141(7)
N2 0.0302(9) 0.0236(8) 0.0345(9) 0.0076(7) 0.0063(7) 0.0091(6)
N3 0.0298(9) 0.0277(8) 0.0333(9) 0.0077(7) 0.0064(7) 0.0111(7)
N4 0.0421(10) 0.0312(9) 0.0369(10) 0.0094(8) 0.0086(8) 0.0150(8)
N5 0.0398(11) 0.0402(11) 0.0415(12) -0.0014(9) 0.0133(9) -0.0031(8)
O1 0.0407(10) 0.0605(12) 0.0812(15) 0.0065(10) 0.0053(9) 0.0295(9)
O2 0.0559(10) 0.0307(8) 0.0598(11) 0.0107(8) 0.0112(8) 0.0227(7)
O3 0.0447(9) 0.0468(9) 0.0448(10) 0.0156(7) 0.0140(7) 0.0261(7)
O4 0.0562(11) 0.0597(11) 0.0412(10) 0.0198(8) 0.0057(8) 0.0280(9)
O5 0.0717(13) 0.0625(12) 0.0483(11) 0.0151(10) 0.0271(10) 0.0114(10)
O6 0.0444(10) 0.0695(13) 0.0545(12) -0.0002(9) 0.0196(8) 0.0160(9)
C1 0.0460(14) 0.0552(15) 0.0526(16) 0.0125(12) 0.0188(12) 0.0173(12)
C2 0.0475(14) 0.0457(13) 0.0554(15) 0.0255(12) 0.0239(12) 0.0175(11)
C3 0.0257(10) 0.0334(11) 0.0464(13) 0.0113(9) 0.0103(9) 0.0072(8)
C4 0.0257(10) 0.0277(10) 0.0323(11) 0.0083(8) 0.0049(8) 0.0086(8)
C5 0.0351(11) 0.0270(10) 0.0411(12) 0.0116(9) 0.0083(9) 0.0148(8)
C6 0.0372(12) 0.0255(10) 0.0440(13) 0.0088(9) 0.0091(9) 0.0093(8)
C7 0.0361(12) 0.0316(11) 0.0391(12) 0.0037(9) 0.0013(9) 0.0058(9)
C8 0.0333(11) 0.0405(12) 0.0364(12) 0.0074(9) 0.0004(9) 0.0144(9)
C9 0.0313(10) 0.0316(10) 0.0361(11) 0.0119(8) 0.0075(8) 0.0147(8)
C10 0.0392(12) 0.0362(11) 0.0413(13) 0.0166(9) 0.0112(9) 0.0186(9)
C11 0.091(2) 0.0439(15) 0.0602(18) 0.0187(13) 0.0224(16) 0.0442(15)
C12 0.0457(13) 0.0411(12) 0.0472(14) 0.0239(10) 0.0188(10) 0.0216(10)
C13 0.0271(10) 0.0206(9) 0.0343(11) 0.0061(7) 0.0048(8) 0.0079(7)
C14 0.0299(10) 0.0201(9) 0.0346(11) 0.0038(8) 0.0076(8) 0.0043(7)
C15 0.0341(11) 0.0218(9) 0.0373(11) 0.0061(8) 0.0069(8) 0.0069(8)
C16 0.0389(12) 0.0256(10) 0.0356(12) 0.0054(8) 0.0083(9) 0.0038(8)
C17 0.0364(12) 0.0274(10) 0.0395(12) 0.0015(9) 0.0132(9) 0.0007(8)
C18 0.0298(11) 0.0320(11) 0.0441(13) -0.0002(9) 0.0088(9) 0.0058(8)
C19 0.0299(11) 0.0301(10) 0.0406(12) 0.0053(9) 0.0055(9) 0.0078(8)
N6 0.0268(8) 0.0247(8) 0.0312(9) 0.0101(7) 0.0080(7) 0.0103(6)
N7 0.0288(9) 0.0265(8) 0.0355(10) 0.0086(7) 0.0018(7) 0.0117(7)
N8 0.0306(9) 0.0384(10) 0.0347(10) 0.0131(8) 0.0058(7) 0.0172(8)
N9 0.0309(9) 0.0419(10) 0.0414(11) 0.0187(8) 0.0082(8) 0.0153(8)
N10 0.0327(9) 0.0294(9) 0.0345(10) 0.0053(7) 0.0055(7) 0.0082(7)
O7 0.0340(9) 0.0421(9) 0.0602(11) 0.0068(8) 0.0169(8) 0.0021(7)
O8 0.0282(7) 0.0326(8) 0.0403(9) 0.0069(6) 0.0104(6) 0.0108(6)
O9 0.0408(9) 0.0744(12) 0.0455(10) 0.0339(9) 0.0194(7) 0.0287(9)
O10 0.0288(8) 0.0711(12) 0.0473(10) 0.0241(9) 0.0058(7) 0.0147(8)
O11 0.0373(9) 0.0530(10) 0.0387(9) 0.0185(8) 0.0025(7) 0.0108(7)
O12 0.0446(9) 0.0571(11) 0.0408(9) 0.0140(8) 0.0188(7) 0.0219(8)
C21 0.0465(13) 0.0497(14) 0.0417(13) 0.0256(11) 0.0145(10) 0.0232(11)
C22 0.0383(11) 0.0286(10) 0.0353(11) 0.0122(8) 0.0141(9) 0.0111(8)
C23 0.0252(10) 0.0304(10) 0.0343(11) 0.0081(8) 0.0067(8) 0.0073(8)
C24 0.0263(10) 0.0322(10) 0.0348(11) 0.0099(8) 0.0025(8) 0.0114(8)
C25 0.0374(12) 0.0398(12) 0.0483(14) 0.0142(10) 0.0118(10) 0.0234(10)
C26 0.0505(14) 0.0363(12) 0.0403(13) 0.0036(9) 0.0070(10) 0.0239(10)
C27 0.0443(13) 0.0239(10) 0.0437(13) 0.0050(9) 0.0038(10) 0.0074(9)
C28 0.0310(11) 0.0293(10) 0.0350(11) 0.0047(8) 0.0020(8) 0.0065(8)
C29 0.0229(9) 0.0249(9) 0.0297(10) 0.0081(8) 0.0048(7) 0.0063(7)
C30 0.0268(10) 0.0296(10) 0.0338(11) 0.0123(8) 0.0060(8) 0.0096(8)
C31 0.0373(12) 0.0421(12) 0.0384(12) 0.0094(9) 0.0165(9) 0.0155(9)
C32 0.0269(10) 0.0286(9) 0.0312(10) 0.0112(8) 0.0075(8) 0.0125(8)
C33 0.0280(10) 0.0228(9) 0.0302(10) 0.0066(7) 0.0029(8) 0.0091(7)
C34 0.0342(11) 0.0212(9) 0.0328(11) 0.0077(8) 0.0051(8) 0.0100(8)
C35 0.0261(10) 0.0276(9) 0.0387(11) 0.0109(8) 0.0086(8) 0.0109(8)
C36 0.0257(10) 0.0261(9) 0.0375(11) 0.0093(8) 0.0033(8) 0.0099(7)
C37 0.0323(10) 0.0229(9) 0.0289(10) 0.0056(7) 0.0050(8) 0.0081(8)
C38 0.0258(10) 0.0244(9) 0.0396(12) 0.0044(8) 0.0083(8) 0.0095(7)
C39 0.0288(10) 0.0276(10) 0.0368(11) 0.0079(8) -0.0006(8) 0.0126(8)

loop_
_atom_type_symbol
_atom_type_description
_atom_type_scat_dispersion_real
_atom_type_scat_dispersion_imag
_atom_type_scat_source
C C 0.0181 0.0091 'International Tables Vol C Tables 4.2.6.8 and 6.1.1.4'
H H 0.0000 0.0000 'International Tables Vol C Tables 4.2.6.8 and 6.1.1.4'
N N 0.0311 0.0180 'International Tables Vol C Tables 4.2.6.8 and 6.1.1.4'
O O 0.0492 0.0322 'International Tables Vol C Tables 4.2.6.8 and 6.1.1.4'

loop_
_geom_angle_atom_site_label_1
_geom_angle_atom_site_label_2
_geom_angle_atom_site_label_3
_geom_angle
_geom_angle_site_symmetry_1
_geom_angle_site_symmetry_3
_geom_angle_publ_flag
C12 N1 C3 108.15(18) . . ?
C12 N1 C2 111.05(17) . . ?
C3 N1 C2 112.08(18) . . ?
C13 N2 N3 117.09(17) . . ?
C14 N3 N2 119.18(17) . . ?
C14 N3 H3 117.5(18) . . ?
N2 N3 H3 123.3(18) . . ?
O4 N4 O3 122.29(19) . . ?
O4 N4 C15 118.96(19) . . ?
O3 N4 C15 118.74(18) . . ?
O5 N5 O6 124.0(2) . . ?
O5 N5 C17 118.5(2) . . ?
O6 N5 C17 117.4(2) . . ?
C10 O2 C11 115.7(2) . . ?
C2 C1 H1A 109.5 . . ?
C2 C1 H1B 109.5 . . ?
H1A C1 H1B 109.5 . . ?
C2 C1 H1C 109.5 . . ?
H1A C1 H1C 109.5 . . ?
H1B C1 H1C 109.5 . . ?
N1 C2 C1 112.5(2) . . ?
N1 C2 H2A 109.1 . . ?
C1 C2 H2A 109.1 . . ?
N1 C2 H2B 109.1 . . ?
C1 C2 H2B 109.1 . . ?
H2A C2 H2B 107.8 . . ?
N1 C3 C4 110.25(17) . . ?
N1 C3 H3A 109.6 . . ?
C4 C3 H3A 109.6 . . ?
N1 C3 H3B 109.6 . . ?
C4 C3 H3B 109.6 . . ?
H3A C3 H3B 108.1 . . ?
C13 C4 C3 110.59(16) . . ?
C13 C4 C5 110.54(16) . . ?
C3 C4 C5 111.71(17) . . ?
C13 C4 H4 108.0 . . ?
C3 C4 H4 108.0 . . ?
C5 C4 H4 108.0 . . ?
C6 C5 C4 117.20(17) . . ?
C6 C5 H5A 108.0 . . ?
C4 C5 H5A 108.0 . . ?
C6 C5 H5B 108.0 . . ?
C4 C5 H5B 108.0 . . ?
H5A C5 H5B 107.2 . . ?
C5 C6 C7 115.48(18) . . ?
C5 C6 H6A 108.4 . . ?
C7 C6 H6A 108.4 . . ?
C5 C6 H6B 108.4 . . ?
C7 C6 H6B 108.4 . . ?
H6A C6 H6B 107.5 . . ?
C6 C7 C8 115.18(19) . . ?
C6 C7 H7A 108.5 . . ?
C8 C7 H7A 108.5 . . ?
C6 C7 H7B 108.5 . . ?
C8 C7 H7B 108.5 . . ?
H7A C7 H7B 107.5 . . ?
C7 C8 C9 117.25(18) . . ?
C7 C8 H8A 108.0 . . ?
C9 C8 H8A 108.0 . . ?
C7 C8 H8B 108.0 . . ?
C9 C8 H8B 108.0 . . ?
H8A C8 H8B 107.2 . . ?
C13 C9 C10 110.51(18) . . ?
C13 C9 C12 111.83(17) . . ?
C10 C9 C12 106.91(17) . . ?
C13 C9 C8 107.79(16) . . ?
C10 C9 C8 107.85(17) . . ?
C12 C9 C8 111.88(19) . . ?
O1 C10 O2 123.2(2) . . ?
O1 C10 C9 124.9(2) . . ?
O2 C10 C9 111.82(19) . . ?
O2 C11 H11A 109.5 . . ?
O2 C11 H11B 109.5 . . ?
H11A C11 H11B 109.5 . . ?
O2 C11 H11C 109.5 . . ?
H11A C11 H11C 109.5 . . ?
H11B C11 H11C 109.5 . . ?
N1 C12 C9 111.90(17) . . ?
N1 C12 H12A 109.2 . . ?
C9 C12 H12A 109.2 . . ?
N1 C12 H12B 109.2 . . ?
C9 C12 H12B 109.2 . . ?
H12A C12 H12B 107.9 . . ?
N2 C13 C4 127.15(18) . . ?
N2 C13 C9 114.43(17) . . ?
C4 C13 C9 117.86(17) . . ?
N3 C14 C15 123.04(19) . . ?
N3 C14 C19 120.3(2) . . ?
C15 C14 C19 116.65(19) . . ?
C16 C15 C14 122.0(2) . . ?
C16 C15 N4 115.96(19) . . ?
C14 C15 N4 122.02(19) . . ?
C17 C16 C15 118.6(2) . . ?
C17 C16 H16 120.7 . . ?
C15 C16 H16 120.7 . . ?
C16 C17 C18 121.6(2) . . ?
C16 C17 N5 118.7(2) . . ?
C18 C17 N5 119.7(2) . . ?
C19 C18 C17 120.0(2) . . ?
C19 C18 H18 120.0 . . ?
C17 C18 H18 120.0 . . ?
C18 C19 C14 121.2(2) . . ?
C18 C19 H19 119.4 . . ?
C14 C19 H19 119.4 . . ?
C32 N6 C23 108.44(15) . . ?
C32 N6 C22 110.20(15) . . ?
C23 N6 C22 109.42(16) . . ?
C33 N7 N8 115.84(17) . . ?
C34 N8 N7 119.29(18) . . ?
C34 N8 H8 117.6(19) . . ?
N7 N8 H8 122.9(19) . . ?
O9 N9 O10 122.17(19) . . ?
O9 N9 C35 119.67(18) . . ?
O10 N9 C35 118.16(19) . . ?
O11 N10 O12 123.29(19) . . ?
O11 N10 C37 118.77(18) . . ?
O12 N10 C37 117.92(18) . . ?
C30 O8 C31 114.79(16) . . ?
C22 C21 H21A 109.5 . . ?
C22 C21 H21B 109.5 . . ?
H21A C21 H21B 109.5 . . ?
C22 C21 H21C 109.5 . . ?
H21A C21 H21C 109.5 . . ?
H21B C21 H21C 109.5 . . ?
N6 C22 C21 112.78(18) . . ?
N6 C22 H22A 109.0 . . ?
C21 C22 H22A 109.0 . . ?
N6 C22 H22B 109.0 . . ?
C21 C22 H22B 109.0 . . ?
H22A C22 H22B 107.8 . . ?
N6 C23 C24 113.62(16) . . ?
N6 C23 H23A 108.8 . . ?
C24 C23 H23A 108.8 . . ?
N6 C23 H23B 108.8 . . ?
C24 C23 H23B 108.8 . . ?
H23A C23 H23B 107.7 . . ?
C33 C24 C23 112.29(16) . . ?
C33 C24 C25 109.78(17) . . ?
C23 C24 C25 115.20(18) . . ?
C33 C24 H24 106.3 . . ?
C23 C24 H24 106.3 . . ?
C25 C24 H24 106.3 . . ?
C26 C25 C24 116.29(18) . . ?
C26 C25 H25A 108.2 . . ?
C24 C25 H25A 108.2 . . ?
C26 C25 H25B 108.2 . . ?
C24 C25 H25B 108.2 . . ?
H25A C25 H25B 107.4 . . ?
C25 C26 C27 115.0(2) . . ?
C25 C26 H26A 108.5 . . ?
C27 C26 H26A 108.5 . . ?
C25 C26 H26B 108.5 . . ?
C27 C26 H26B 108.5 . . ?
H26A C26 H26B 107.5 . . ?
C28 C27 C26 116.21(18) . . ?
C28 C27 H27A 108.2 . . ?
C26 C27 H27A 108.2 . . ?
C28 C27 H27B 108.2 . . ?
C26 C27 H27B 108.2 . . ?
H27A C27 H27B 107.4 . . ?
C27 C28 C29 118.05(18) . . ?
C27 C28 H28A 107.8 . . ?
C29 C28 H28A 107.8 . . ?
C27 C28 H28B 107.8 . . ?
C29 C28 H28B 107.8 . . ?
H28A C28 H28B 107.1 . . ?
C33 C29 C30 110.45(16) . . ?
C33 C29 C32 108.28(15) . . ?
C30 C29 C32 106.92(15) . . ?
C33 C29 C28 112.23(16) . . ?
C30 C29 C28 109.59(16) . . ?
C32 C29 C28 109.22(17) . . ?
O7 C30 O8 122.92(19) . . ?
O7 C30 C29 125.6(2) . . ?
O8 C30 C29 111.42(16) . . ?
O8 C31 H31A 109.5 . . ?
O8 C31 H31B 109.5 . . ?
H31A C31 H31B 109.5 . . ?
O8 C31 H31C 109.5 . . ?
H31A C31 H31C 109.5 . . ?
H31B C31 H31C 109.5 . . ?
N6 C32 C29 110.55(15) . . ?
N6 C32 H32A 109.5 . . ?
C29 C32 H32A 109.5 . . ?
N6 C32 H32B 109.5 . . ?
C29 C32 H32B 109.5 . . ?
H32A C32 H32B 108.1 . . ?
N7 C33 C24 127.32(18) . . ?
N7 C33 C29 116.06(17) . . ?
C24 C33 C29 116.56(17) . . ?
N8 C34 C39 121.82(19) . . ?
N8 C34 C35 121.80(19) . . ?
C39 C34 C35 116.36(19) . . ?
C36 C35 C34 121.82(19) . . ?
C36 C35 N9 116.47(18) . . ?
C34 C35 N9 121.70(19) . . ?
C37 C36 C35 119.33(19) . . ?
C37 C36 H36 120.3 . . ?
C35 C36 H36 120.3 . . ?
C36 C37 C38 121.12(19) . . ?
C36 C37 N10 119.14(18) . . ?
C38 C37 N10 119.73(18) . . ?
C39 C38 C37 119.77(19) . . ?
C39 C38 H38 120.1 . . ?
C37 C38 H38 120.1 . . ?
C38 C39 C34 121.43(18) . . ?
C38 C39 H39 119.3 . . ?
C34 C39 H39 119.3 . . ?

loop_
_geom_bond_atom_site_label_1
_geom_bond_atom_site_label_2
_geom_bond_distance
_geom_bond_site_symmetry_2
_geom_bond_publ_flag
N1 C12 1.450(3) . ?
N1 C3 1.462(3) . ?
N1 C2 1.469(3) . ?
N2 C13 1.282(3) . ?
N2 N3 1.379(2) . ?
N3 C14 1.350(3) . ?
N3 H3 0.85(3) . ?
N4 O4 1.220(3) . ?
N4 O3 1.245(2) . ?
N4 C15 1.449(3) . ?
N5 O5 1.221(3) . ?
N5 O6 1.235(3) . ?
N5 C17 1.461(3) . ?
O1 C10 1.193(3) . ?
O2 C10 1.337(3) . ?
O2 C11 1.444(3) . ?
C1 C2 1.496(3) . ?
C1 H1A 0.9800 . ?
C1 H1B 0.9800 . ?
C1 H1C 0.9800 . ?
C2 H2A 0.9900 . ?
C2 H2B 0.9900 . ?
C3 C4 1.535(3) . ?
C3 H3A 0.9900 . ?
C3 H3B 0.9900 . ?
C4 C13 1.506(3) . ?
C4 C5 1.553(3) . ?
C4 H4 1.0000 . ?
C5 C6 1.518(3) . ?
C5 H5A 0.9900 . ?
C5 H5B 0.9900 . ?
C6 C7 1.529(3) . ?
C6 H6A 0.9900 . ?
C6 H6B 0.9900 . ?
C7 C8 1.533(3) . ?
C7 H7A 0.9900 . ?
C7 H7B 0.9900 . ?
C8 C9 1.548(3) . ?
C8 H8A 0.9900 . ?
C8 H8B 0.9900 . ?
C9 C13 1.519(3) . ?
C9 C10 1.531(3) . ?
C9 C12 1.539(3) . ?
C11 H11A 0.9800 . ?
C11 H11B 0.9800 . ?
C11 H11C 0.9800 . ?
C12 H12A 0.9900 . ?
C12 H12B 0.9900 . ?
C14 C15 1.419(3) . ?
C14 C19 1.420(3) . ?
C15 C16 1.392(3) . ?
C16 C17 1.370(3) . ?
C16 H16 0.9500 . ?
C17 C18 1.393(3) . ?
C18 C19 1.367(3) . ?
C18 H18 0.9500 . ?
C19 H19 0.9500 . ?
N6 C32 1.454(2) . ?
N6 C23 1.463(3) . ?
N6 C22 1.468(2) . ?
N7 C33 1.282(3) . ?
N7 N8 1.381(2) . ?
N8 C34 1.348(3) . ?
N8 H8 0.87(3) . ?
N9 O9 1.229(3) . ?
N9 O10 1.235(2) . ?
N9 C35 1.451(3) . ?
N10 O11 1.221(2) . ?
N10 O12 1.233(2) . ?
N10 C37 1.450(3) . ?
O7 C30 1.200(3) . ?
O8 C30 1.331(3) . ?
O8 C31 1.444(2) . ?
C21 C22 1.511(3) . ?
C21 H21A 0.9800 . ?
C21 H21B 0.9800 . ?
C21 H21C 0.9800 . ?
C22 H22A 0.9900 . ?
C22 H22B 0.9900 . ?
C23 C24 1.539(3) . ?
C23 H23A 0.9900 . ?
C23 H23B 0.9900 . ?
C24 C33 1.509(3) . ?
C24 C25 1.539(3) . ?
C24 H24 1.0000 . ?
C25 C26 1.513(3) . ?
C25 H25A 0.9900 . ?
C25 H25B 0.9900 . ?
C26 C27 1.524(3) . ?
C26 H26A 0.9900 . ?
C26 H26B 0.9900 . ?
C27 C28 1.523(3) . ?
C27 H27A 0.9900 . ?
C27 H27B 0.9900 . ?
C28 C29 1.556(3) . ?
C28 H28A 0.9900 . ?
C28 H28B 0.9900 . ?
C29 C33 1.515(3) . ?
C29 C30 1.535(3) . ?
C29 C32 1.541(3) . ?
C31 H31A 0.9800 . ?
C31 H31B 0.9800 . ?
C31 H31C 0.9800 . ?
C32 H32A 0.9900 . ?
C32 H32B 0.9900 . ?
C34 C39 1.416(3) . ?
C34 C35 1.428(3) . ?
C35 C36 1.374(3) . ?
C36 C37 1.371(3) . ?
C36 H36 0.9500 . ?
C37 C38 1.396(3) . ?
C38 C39 1.368(3) . ?
C38 H38 0.9500 . ?
C39 H39 0.9500 . ?

loop_
_geom_hbond_atom_site_label_D
_geom_hbond_atom_site_label_H
_geom_hbond_atom_site_label_A
_geom_hbond_distance_DH
_geom_hbond_distance_HA
_geom_hbond_distance_DA
_geom_hbond_angle_DHA
_geom_hbond_site_symmetry_A
N3 H3 O3 0.85(3) 1.95(3) 2.604(2) 132(2) .
N8 H8 O9 0.87(3) 1.94(3) 2.610(2) 133(3) .

loop_
_geom_torsion_atom_site_label_1
_geom_torsion_atom_site_label_2
_geom_torsion_atom_site_label_3
_geom_torsion_atom_site_label_4
_geom_torsion
_geom_torsion_site_symmetry_1
_geom_torsion_site_symmetry_2
_geom_torsion_site_symmetry_3
_geom_torsion_site_symmetry_4
_geom_torsion_publ_flag
C13 N2 N3 C14 -179.52(18) . . . . ?
C12 N1 C2 C1 -155.7(2) . . . . ?
C3 N1 C2 C1 83.2(3) . . . . ?
C12 N1 C3 C4 68.6(2) . . . . ?
C2 N1 C3 C4 -168.67(18) . . . . ?
N1 C3 C4 C13 -54.2(2) . . . . ?
N1 C3 C4 C5 69.4(2) . . . . ?
C13 C4 C5 C6 12.3(3) . . . . ?
C3 C4 C5 C6 -111.3(2) . . . . ?
C4 C5 C6 C7 59.3(3) . . . . ?
C5 C6 C7 C8 -85.0(2) . . . . ?
C6 C7 C8 C9 61.2(3) . . . . ?
C7 C8 C9 C13 -53.7(3) . . . . ?
C7 C8 C9 C10 -173.02(19) . . . . ?
C7 C8 C9 C12 69.7(2) . . . . ?
C11 O2 C10 O1 0.7(4) . . . . ?
C11 O2 C10 C9 177.1(2) . . . . ?
C13 C9 C10 O1 -126.0(3) . . . . ?
C12 C9 C10 O1 112.1(3) . . . . ?
C8 C9 C10 O1 -8.4(3) . . . . ?
C13 C9 C10 O2 57.7(2) . . . . ?
C12 C9 C10 O2 -64.2(2) . . . . ?
C8 C9 C10 O2 175.33(18) . . . . ?
C3 N1 C12 C9 -64.9(2) . . . . ?
C2 N1 C12 C9 171.8(2) . . . . ?
C13 C9 C12 N1 47.1(3) . . . . ?
C10 C9 C12 N1 168.2(2) . . . . ?
C8 C9 C12 N1 -73.9(2) . . . . ?
N3 N2 C13 C4 1.5(3) . . . . ?
N3 N2 C13 C9 172.74(16) . . . . ?
C3 C4 C13 N2 -150.8(2) . . . . ?
C5 C4 C13 N2 85.0(2) . . . . ?
C3 C4 C13 C9 38.3(2) . . . . ?
C5 C4 C13 C9 -85.9(2) . . . . ?
C10 C9 C13 N2 34.1(2) . . . . ?
C12 C9 C13 N2 153.13(18) . . . . ?
C8 C9 C13 N2 -83.5(2) . . . . ?
C10 C9 C13 C4 -153.79(18) . . . . ?
C12 C9 C13 C4 -34.8(2) . . . . ?
C8 C9 C13 C4 88.6(2) . . . . ?
N2 N3 C14 C15 -174.95(17) . . . . ?
N2 N3 C14 C19 4.0(3) . . . . ?
N3 C14 C15 C16 179.05(19) . . . . ?
C19 C14 C15 C16 0.0(3) . . . . ?
N3 C14 C15 N4 0.9(3) . . . . ?
C19 C14 C15 N4 -178.15(18) . . . . ?
O4 N4 C15 C16 -4.3(3) . . . . ?
O3 N4 C15 C16 175.94(19) . . . . ?
O4 N4 C15 C14 174.0(2) . . . . ?
O3 N4 C15 C14 -5.8(3) . . . . ?
C14 C15 C16 C17 -0.4(3) . . . . ?
N4 C15 C16 C17 177.85(18) . . . . ?
C15 C16 C17 C18 0.4(3) . . . . ?
C15 C16 C17 N5 -177.95(18) . . . . ?
O5 N5 C17 C16 -22.3(3) . . . . ?
O6 N5 C17 C16 156.4(2) . . . . ?
O5 N5 C17 C18 159.3(2) . . . . ?
O6 N5 C17 C18 -22.0(3) . . . . ?
C16 C17 C18 C19 0.0(3) . . . . ?
N5 C17 C18 C19 178.35(19) . . . . ?
C17 C18 C19 C14 -0.4(3) . . . . ?
N3 C14 C19 C18 -178.7(2) . . . . ?
C15 C14 C19 C18 0.4(3) . . . . ?
C33 N7 N8 C34 -175.28(18) . . . . ?
C32 N6 C22 C21 66.1(2) . . . . ?
C23 N6 C22 C21 -174.77(18) . . . . ?
C32 N6 C23 C24 -59.2(2) . . . . ?
C22 N6 C23 C24 -179.46(17) . . . . ?
N6 C23 C24 C33 44.4(2) . . . . ?
N6 C23 C24 C25 -82.2(2) . . . . ?
C33 C24 C25 C26 -60.9(3) . . . . ?
C23 C24 C25 C26 67.1(3) . . . . ?
C24 C25 C26 C27 60.3(3) . . . . ?
C25 C26 C27 C28 -81.6(3) . . . . ?
C26 C27 C28 C29 65.4(3) . . . . ?
C27 C28 C29 C33 1.7(3) . . . . ?
C27 C28 C29 C30 124.8(2) . . . . ?
C27 C28 C29 C32 -118.4(2) . . . . ?
C31 O8 C30 O7 1.1(3) . . . . ?
C31 O8 C30 C29 -175.54(16) . . . . ?
C33 C29 C30 O7 118.3(2) . . . . ?
C32 C29 C30 O7 -124.1(2) . . . . ?
C28 C29 C30 O7 -5.8(3) . . . . ?
C33 C29 C30 O8 -65.1(2) . . . . ?
C32 C29 C30 O8 52.5(2) . . . . ?
C28 C29 C30 O8 170.78(16) . . . . ?
C23 N6 C32 C29 67.6(2) . . . . ?
C22 N6 C32 C29 -172.64(17) . . . . ?
C33 C29 C32 N6 -60.0(2) . . . . ?
C30 C29 C32 N6 -179.01(15) . . . . ?
C28 C29 C32 N6 62.5(2) . . . . ?
N8 N7 C33 C24 -0.4(3) . . . . ?
N8 N7 C33 C29 -177.53(16) . . . . ?
C23 C24 C33 N7 144.2(2) . . . . ?
C25 C24 C33 N7 -86.2(3) . . . . ?
C23 C24 C33 C29 -38.7(2) . . . . ?
C25 C24 C33 C29 90.9(2) . . . . ?
C30 C29 C33 N7 -20.2(2) . . . . ?
C32 C29 C33 N7 -136.91(18) . . . . ?
C28 C29 C33 N7 102.5(2) . . . . ?
C30 C29 C33 C24 162.43(16) . . . . ?
C32 C29 C33 C24 45.7(2) . . . . ?
C28 C29 C33 C24 -75.0(2) . . . . ?
N7 N8 C34 C39 0.6(3) . . . . ?
N7 N8 C34 C35 179.20(18) . . . . ?
N8 C34 C35 C36 177.05(19) . . . . ?
C39 C34 C35 C36 -4.2(3) . . . . ?
N8 C34 C35 N9 -4.3(3) . . . . ?
C39 C34 C35 N9 174.46(18) . . . . ?
O9 N9 C35 C36 -168.2(2) . . . . ?
O10 N9 C35 C36 12.4(3) . . . . ?
O9 N9 C35 C34 13.0(3) . . . . ?
O10 N9 C35 C34 -166.4(2) . . . . ?
C34 C35 C36 C37 1.8(3) . . . . ?
N9 C35 C36 C37 -176.92(18) . . . . ?
C35 C36 C37 C38 2.0(3) . . . . ?
C35 C36 C37 N10 -176.63(18) . . . . ?
O11 N10 C37 C36 6.3(3) . . . . ?
O12 N10 C37 C36 -174.96(19) . . . . ?
O11 N10 C37 C38 -172.35(19) . . . . ?
O12 N10 C37 C38 6.4(3) . . . . ?
C36 C37 C38 C39 -3.2(3) . . . . ?
N10 C37 C38 C39 175.37(18) . . . . ?
C37 C38 C39 C34 0.6(3) . . . . ?
N8 C34 C39 C38 -178.32(19) . . . . ?
C35 C34 C39 C38 3.0(3) . . . . ?
